data_1520049
loop_
_publ_author_name
'Hutchins, Kristin M.'
'Groeneman, Ryan H.'
'Reinheimer, Eric W.'
'Swenson, Dale C.'
'MacGillivray, Leonard R.'

_publ_section_title
;
 Achieving dynamic behaviour and thermal expansion in the organic solid
 state via co-crystallization
;
_journal_issue 8
_journal_name_full 'Chem. Sci.'
_journal_page_first 4717
_journal_paper_doi 10.1039/C5SC00988J
_journal_volume 6
_journal_year 2015
_chemical_formula_moiety 'C6 H4 I2 O2, 2(C11 H9 N3)'
_chemical_formula_sum 'C28 H22 I2 N6 O2'
_chemical_formula_weight 728.32
_chemical_name_common '4PAzP.4,6-diI res 190'
_chemical_name_systematic
;
4-pyridylazophenyl 4,6-diiodo-1,3-benzenediol
;
_space_group_crystal_system triclinic
_space_group_IT_number 2
_space_group_name_Hall '-P 1'
_space_group_name_H-M_alt 'P -1'
_symmetry_space_group_name_Hall '-P 1'
_symmetry_space_group_name_H-M 'P -1'
_atom_sites_solution_hydrogens geom
_atom_sites_solution_primary direct
_atom_sites_solution_secondary difmap
_audit_creation_method
;
SHELXL-97 and text editor.
;
_audit_update_record
;
2015-03-05 deposited with the CCDC.
2015-05-26 downloaded from the CCDC.
;
_cell_angle_alpha 84.500(5)
_cell_angle_beta 89.331(5)
_cell_angle_gamma 74.563(5)
_cell_formula_units_Z 4
_cell_length_a 8.9820(9)
_cell_length_b 12.5271(13)
_cell_length_c 26.146(3)
_cell_measurement_reflns_used 9942
_cell_measurement_temperature 190(2)
_cell_measurement_theta_max 27.50
_cell_measurement_theta_min 2.47
_cell_volume 2822.4(5)
_computing_cell_refinement 'HKL Scalepack (Otwinowski and Minor, 1997)'
_computing_data_collection 'Collect (Hooft, 1998)'
_computing_data_reduction 'Denzo (Otwinowski and Minor, 1997)'
_computing_molecular_graphics 'Olex2 (Dolomanov et al., 2009)'
_computing_publication_material 'Olex2 (Dolomanov et al., 2009)'
_computing_structure_refinement 'SHELXL-97 (Sheldrick, 1997)'
_computing_structure_solution 'SHELXS-97 (Sheldrick, 1990)'
_diffrn_ambient_temperature 190(2)
_diffrn_detector_area_resol_mean 9
_diffrn_measured_fraction_theta_full 0.995
_diffrn_measured_fraction_theta_max 0.995
_diffrn_measurement_device_type 'Nonius Kappa CCD'
_diffrn_measurement_method 'CCD rotation images, phi scans'
_diffrn_radiation_monochromator graphite
_diffrn_radiation_source 'fine-focus sealed tube'
_diffrn_radiation_type MoK\a
_diffrn_radiation_wavelength 0.71073
_diffrn_reflns_av_R_equivalents 0.0194
_diffrn_reflns_av_sigmaI/netI 0.0223
_diffrn_reflns_limit_h_max 11
_diffrn_reflns_limit_h_min -11
_diffrn_reflns_limit_k_max 16
_diffrn_reflns_limit_k_min -16
_diffrn_reflns_limit_l_max 33
_diffrn_reflns_limit_l_min -32
_diffrn_reflns_number 38115
_diffrn_reflns_theta_full 27.50
_diffrn_reflns_theta_max 27.50
_diffrn_reflns_theta_min 3.03
_exptl_absorpt_coefficient_mu 2.264
_exptl_absorpt_correction_T_max 0.745
_exptl_absorpt_correction_T_min 0.628
_exptl_absorpt_correction_type multi-scan
_exptl_absorpt_process_details 'SADABS (Bruker, 2002)'
_exptl_crystal_colour red-orange
_exptl_crystal_density_diffrn 1.714
_exptl_crystal_density_method 'not measured'
_exptl_crystal_description prism
_exptl_crystal_F_000 1416
_exptl_crystal_size_max 0.210
_exptl_crystal_size_mid 0.200
_exptl_crystal_size_min 0.130
_refine_diff_density_max 0.720
_refine_diff_density_min -0.789
_refine_diff_density_rms 0.069
_refine_ls_extinction_coef 0.00075(4)
_refine_ls_extinction_expression Fc^*^=kFc[1+0.001xFc^2^\l^3^/sin(2\q)]^-1/4^
_refine_ls_extinction_method SHELXL
_refine_ls_goodness_of_fit_ref 1.119
_refine_ls_hydrogen_treatment constr
_refine_ls_matrix_type full
_refine_ls_number_parameters 1067
_refine_ls_number_reflns 12926
_refine_ls_number_restraints 1283
_refine_ls_restrained_S_all 1.074
_refine_ls_R_factor_all 0.0405
_refine_ls_R_factor_gt 0.0293
_refine_ls_shift/su_max 0.043
_refine_ls_shift/su_mean 0.003
_refine_ls_structure_factor_coef Fsqd
_refine_ls_weighting_details 'calc w=1/[\s^2^(Fo^2^)+(0.0135P)^2^+3.1479P] where P=(Fo^2^+2Fc^2^)/3'
_refine_ls_weighting_scheme calc
_refine_ls_wR_factor_gt 0.0551
_refine_ls_wR_factor_ref 0.0597
_reflns_number_gt 10561
_reflns_number_total 12926
_reflns_threshold_expression >2sigma(I)
_cod_data_source_file c5sc00988j2.cif
_cod_data_source_block dii190
_cod_depositor_comments 'Adding full bibliography for 1520043--1520052.cif.'
_cod_database_code 1520049

loop_
_symmetry_equiv_pos_as_xyz
'x, y, z'
'-x, -y, -z'

loop_
_atom_site_label
_atom_site_type_symbol
_atom_site_fract_x
_atom_site_fract_y
_atom_site_fract_z
_atom_site_U_iso_or_equiv
_atom_site_adp_type
_atom_site_occupancy
_atom_site_symmetry_multiplicity
_atom_site_calc_flag
_atom_site_refinement_flags
_atom_site_disorder_assembly
_atom_site_disorder_group
N1A N 0.3757(4) 0.4769(3) 0.93182(11) 0.0381(8) Uani 0.928(4) 1 d PDU A 1
C1A C 0.4269(4) 0.5674(3) 0.93422(13) 0.0398(8) Uani 0.928(4) 1 d PDU A 1
H1A H 0.4265 0.5963 0.9665 0.048 Uiso 0.928(4) 1 calc PR A 1
C2A C 0.4808(4) 0.6215(3) 0.89167(13) 0.0372(8) Uani 0.928(4) 1 d PDU A 1
H2A H 0.5174 0.6851 0.8949 0.045 Uiso 0.928(4) 1 calc PR A 1
C3A C 0.3770(5) 0.4380(3) 0.88587(14) 0.0429(8) Uani 0.928(4) 1 d PDU A 1
H3A H 0.3422 0.3733 0.8836 0.051 Uiso 0.928(4) 1 calc PR A 1
C4A C 0.4257(4) 0.4865(3) 0.84168(12) 0.0386(8) Uani 0.928(4) 1 d PDU A 1
H4A H 0.4227 0.4567 0.8098 0.046 Uiso 0.928(4) 1 calc PR A 1
C5A C 0.4793(4) 0.5795(3) 0.84474(11) 0.0324(7) Uani 0.928(4) 1 d PDU A 1
N5A N 0.5336(3) 0.6235(2) 0.79755(10) 0.0376(7) Uani 0.928(4) 1 d PDU A 1
N6A N 0.5736(3) 0.7099(2) 0.80126(10) 0.0335(6) Uani 0.928(4) 1 d PDU A 1
C6A C 0.6274(3) 0.7546(2) 0.75433(11) 0.0300(7) Uani 0.928(4) 1 d PDU A 1
C7A C 0.6852(4) 0.8463(3) 0.75803(12) 0.0336(7) Uani 0.928(4) 1 d PDU A 1
H7A H 0.6885 0.8744 0.7904 0.040 Uiso 0.928(4) 1 calc PR A 1
C8A C 0.7379(5) 0.8965(3) 0.71464(14) 0.0408(8) Uani 0.928(4) 1 d PDU A 1
H8A H 0.7779 0.9588 0.7171 0.049 Uiso 0.928(4) 1 calc PR A 1
C9A C 0.6235(4) 0.7124(3) 0.70720(13) 0.0367(7) Uani 0.928(4) 1 d PDU A 1
H9A H 0.5857 0.6491 0.7048 0.044 Uiso 0.928(4) 1 calc PR A 1
C10A C 0.6754(5) 0.7636(3) 0.66379(13) 0.0411(8) Uani 0.928(4) 1 d PDU A 1
H10A H 0.6720 0.7357 0.6314 0.049 Uiso 0.928(4) 1 calc PR A 1
C11A C 0.7322(5) 0.8554(3) 0.66746(13) 0.0418(9) Uani 0.928(4) 1 d PDU A 1
H11A H 0.7672 0.8902 0.6376 0.050 Uiso 0.928(4) 1 calc PR A 1
N1B N 0.364(5) 0.468(3) 0.9202(13) 0.036(3) Uani 0.072(4) 1 d PDU A 2
C1B C 0.387(5) 0.560(3) 0.9377(9) 0.038(3) Uani 0.072(4) 1 d PDU A 2
H1B H 0.3637 0.5717 0.9726 0.046 Uiso 0.072(4) 1 calc PR A 2
C2B C 0.443(5) 0.638(3) 0.9076(8) 0.036(3) Uani 0.072(4) 1 d PDU A 2
H2B H 0.4521 0.7042 0.9208 0.043 Uiso 0.072(4) 1 calc PR A 2
C3B C 0.390(6) 0.456(3) 0.8702(14) 0.036(3) Uani 0.072(4) 1 d PDU A 2
H3B H 0.3680 0.3944 0.8565 0.044 Uiso 0.072(4) 1 calc PR A 2
C4B C 0.448(5) 0.528(2) 0.8378(10) 0.033(3) Uani 0.072(4) 1 d PDU A 2
H4B H 0.4625 0.5168 0.8025 0.039 Uiso 0.072(4) 1 calc PR A 2
C5B C 0.483(4) 0.617(2) 0.8576(8) 0.034(3) Uani 0.072(4) 1 d PDU A 2
N5B N 0.525(4) 0.6958(19) 0.8201(8) 0.033(3) Uani 0.072(4) 1 d PDU A 2
N6B N 0.566(3) 0.6587(19) 0.7788(8) 0.033(3) Uani 0.072(4) 1 d PDU A 2
C6B C 0.623(3) 0.7314(19) 0.7428(8) 0.032(3) Uani 0.072(4) 1 d PDU A 2
C7B C 0.658(5) 0.821(3) 0.7627(10) 0.033(3) Uani 0.072(4) 1 d PDU A 2
H7B H 0.6413 0.8317 0.7980 0.039 Uiso 0.072(4) 1 calc PR A 2
C8B C 0.716(5) 0.895(3) 0.7312(15) 0.036(3) Uani 0.072(4) 1 d PDU A 2
H8B H 0.7408 0.9560 0.7449 0.043 Uiso 0.072(4) 1 calc PR A 2
C9B C 0.644(5) 0.717(3) 0.6908(8) 0.034(3) Uani 0.072(4) 1 d PDU A 2
H9B H 0.6201 0.6557 0.6771 0.041 Uiso 0.072(4) 1 calc PR A 2
C10B C 0.700(6) 0.792(4) 0.6593(10) 0.039(3) Uani 0.072(4) 1 d PDU A 2
H10B H 0.7137 0.7832 0.6238 0.046 Uiso 0.072(4) 1 calc PR A 2
C11B C 0.737(6) 0.881(3) 0.6794(14) 0.038(3) Uani 0.072(4) 1 d PDU A 2
H11B H 0.7765 0.9316 0.6576 0.045 Uiso 0.072(4) 1 calc PR A 2
N3A N 0.4564(4) 0.5285(2) 0.37310(13) 0.0366(8) Uani 0.900(4) 1 d PDU B 1
C23A C 0.5742(4) 0.4975(3) 0.34071(15) 0.0393(8) Uani 0.900(4) 1 d PDU B 1
H23A H 0.6279 0.4209 0.3423 0.047 Uiso 0.900(4) 1 calc PR B 1
C24A C 0.6216(4) 0.5704(3) 0.30532(13) 0.0366(8) Uani 0.900(4) 1 d PDU B 1
H24A H 0.7050 0.5444 0.2831 0.044 Uiso 0.900(4) 1 calc PR B 1
C25A C 0.3823(4) 0.6370(3) 0.37035(14) 0.0352(8) Uani 0.900(4) 1 d PDU B 1
H25A H 0.2976 0.6606 0.3925 0.042 Uiso 0.900(4) 1 calc PR B 1
C26A C 0.4240(4) 0.7164(3) 0.33651(13) 0.0339(7) Uani 0.900(4) 1 d PDU B 1
H26A H 0.3707 0.7929 0.3364 0.041 Uiso 0.900(4) 1 calc PR B 1
C27A C 0.5441(4) 0.6825(3) 0.30313(11) 0.0303(7) Uani 0.900(4) 1 d PDU B 1
N9A N 0.5788(3) 0.7694(2) 0.26886(10) 0.0339(6) Uani 0.900(4) 1 d PDU B 1
N10A N 0.6619(3) 0.7337(2) 0.23240(10) 0.0339(6) Uani 0.900(4) 1 d PDU B 1
C28A C 0.6946(4) 0.8182(3) 0.19711(12) 0.0299(7) Uani 0.900(4) 1 d PDU B 1
C29A C 0.8018(4) 0.7818(3) 0.15952(15) 0.0404(8) Uani 0.900(4) 1 d PDU B 1
H29A H 0.8497 0.7047 0.1586 0.048 Uiso 0.900(4) 1 calc PR B 1
C30A C 0.8385(5) 0.8594(4) 0.12326(15) 0.0488(9) Uani 0.900(4) 1 d PDU B 1
H30A H 0.9120 0.8351 0.0975 0.059 Uiso 0.900(4) 1 calc PR B 1
C31A C 0.6238(5) 0.9311(3) 0.19830(15) 0.0335(7) Uani 0.900(4) 1 d PDU B 1
H31A H 0.5495 0.9557 0.2237 0.040 Uiso 0.900(4) 1 calc PR B 1
C32A C 0.6621(5) 1.0078(3) 0.16228(14) 0.0391(8) Uani 0.900(4) 1 d PDU B 1
H32A H 0.6156 1.0851 0.1634 0.047 Uiso 0.900(4) 1 calc PR B 1
C33A C 0.7689(5) 0.9712(4) 0.12450(14) 0.0441(9) Uani 0.900(4) 1 d PDU B 1
H33A H 0.7938 1.0235 0.0994 0.053 Uiso 0.900(4) 1 calc PR B 1
N3B N 0.429(4) 0.558(2) 0.3789(10) 0.036(3) Uani 0.100(4) 1 d PDU B 2
C23B C 0.549(4) 0.4904(16) 0.3571(9) 0.037(3) Uani 0.100(4) 1 d PDU B 2
H23B H 0.5804 0.4145 0.3704 0.045 Uiso 0.100(4) 1 calc PR B 2
C24B C 0.630(3) 0.5244(14) 0.3165(9) 0.036(3) Uani 0.100(4) 1 d PDU B 2
H24B H 0.7148 0.4733 0.3023 0.043 Uiso 0.100(4) 1 calc PR B 2
C25B C 0.390(3) 0.666(2) 0.3609(12) 0.035(3) Uani 0.100(4) 1 d PDU B 2
H25B H 0.3088 0.7160 0.3768 0.042 Uiso 0.100(4) 1 calc PR B 2
C26B C 0.465(3) 0.7072(15) 0.3198(10) 0.032(3) Uani 0.100(4) 1 d PDU B 2
H26B H 0.4342 0.7839 0.3077 0.038 Uiso 0.100(4) 1 calc PR B 2
C27B C 0.585(3) 0.6354(14) 0.2969(8) 0.031(3) Uani 0.100(4) 1 d PDU B 2
N9B N 0.652(2) 0.6832(13) 0.2530(7) 0.031(3) Uani 0.100(4) 1 d PDU B 2
N10B N 0.611(3) 0.7867(14) 0.2480(8) 0.034(3) Uani 0.100(4) 1 d PDU B 2
C28B C 0.674(2) 0.8376(13) 0.2052(6) 0.032(3) Uani 0.100(4) 1 d PDU B 2
C29B C 0.783(3) 0.7675(15) 0.1767(9) 0.035(3) Uani 0.100(4) 1 d PDU B 2
H29B H 0.8088 0.6893 0.1855 0.042 Uiso 0.100(4) 1 calc PR B 2
C30B C 0.853(3) 0.812(2) 0.1354(10) 0.042(3) Uani 0.100(4) 1 d PDU B 2
H30B H 0.9324 0.7647 0.1173 0.051 Uiso 0.100(4) 1 calc PR B 2
C31B C 0.636(5) 0.9523(13) 0.1919(13) 0.034(3) Uani 0.100(4) 1 d PDU B 2
H31B H 0.5669 1.0009 0.2126 0.041 Uiso 0.100(4) 1 calc PR B 2
C32B C 0.698(4) 0.9950(18) 0.1485(12) 0.036(3) Uani 0.100(4) 1 d PDU B 2
H32B H 0.6656 1.0723 0.1377 0.044 Uiso 0.100(4) 1 calc PR B 2
C33B C 0.808(4) 0.924(3) 0.1206(11) 0.041(3) Uani 0.100(4) 1 d PDU B 2
H33B H 0.8530 0.9540 0.0912 0.049 Uiso 0.100(4) 1 calc PR B 2
N4 N -0.0943(3) 0.4729(2) 0.43738(9) 0.0419(6) Uani 1 1 d . . .
N11 N -0.0068(3) 0.70239(19) 0.31996(9) 0.0352(5) Uani 1 1 d . . .
N12 N 0.0923(3) 0.66399(19) 0.28815(9) 0.0349(5) Uani 1 1 d . . .
C34 C 0.0102(3) 0.4383(3) 0.40193(13) 0.0486(8) Uani 1 1 d . . .
H34 H 0.0639 0.3616 0.4044 0.058 Uiso 1 1 calc R . .
C35 C 0.0454(3) 0.5072(2) 0.36174(12) 0.0427(7) Uani 1 1 d . . .
H35 H 0.1206 0.4787 0.3371 0.051 Uiso 1 1 calc R . .
C36 C -0.1671(4) 0.5801(3) 0.43355(12) 0.0520(9) Uani 1 1 d . . .
H36 H -0.2419 0.6062 0.4586 0.062 Uiso 1 1 calc R . .
C37 C -0.1404(4) 0.6566(3) 0.39511(12) 0.0479(8) Uani 1 1 d . . .
H37 H -0.1953 0.7329 0.3940 0.058 Uiso 1 1 calc R . .
C38 C -0.0325(3) 0.6193(2) 0.35855(10) 0.0330(6) Uani 1 1 d . . .
C39 C 0.1225(3) 0.7461(2) 0.25041(10) 0.0327(6) Uani 1 1 d . . .
C40 C 0.2324(3) 0.7050(3) 0.21416(11) 0.0428(7) Uani 1 1 d . . .
H40 H 0.2825 0.6277 0.2157 0.051 Uiso 1 1 calc R . .
C41 C 0.2681(4) 0.7783(3) 0.17570(12) 0.0539(9) Uani 1 1 d . . .
H41 H 0.3420 0.7512 0.1505 0.065 Uiso 1 1 calc R . .
C42 C 0.0503(4) 0.8596(2) 0.24889(11) 0.0393(7) Uani 1 1 d . . .
H42 H -0.0240 0.8874 0.2739 0.047 Uiso 1 1 calc R . .
C43 C 0.0884(4) 0.9311(3) 0.21048(12) 0.0488(8) Uani 1 1 d . . .
H43 H 0.0404 1.0087 0.2090 0.059 Uiso 1 1 calc R . .
C44 C 0.1963(4) 0.8898(3) 0.17413(12) 0.0547(9) Uani 1 1 d . . .
H44 H 0.2211 0.9396 0.1477 0.066 Uiso 1 1 calc R . .
N2A N -0.0668(9) 0.5420(6) 0.8649(2) 0.0461(13) Uani 0.708(5) 1 d PDU C 1
N7A N 0.1180(6) 0.7644(4) 0.76806(14) 0.0364(10) Uani 0.708(5) 1 d PDU C 1
N8A N 0.1388(4) 0.7436(3) 0.72248(14) 0.0361(9) Uani 0.708(5) 1 d PDU C 1
C12A C -0.0501(6) 0.5299(4) 0.8144(2) 0.0432(13) Uani 0.708(5) 1 d PDU C 1
H12A H -0.0809 0.4708 0.8014 0.052 Uiso 0.708(5) 1 calc PR C 1
C13A C 0.0098(5) 0.5994(4) 0.78042(19) 0.0378(11) Uani 0.708(5) 1 d PDU C 1
H13A H 0.0188 0.5881 0.7450 0.045 Uiso 0.708(5) 1 calc PR C 1
C14A C -0.0281(10) 0.6292(7) 0.8812(2) 0.0510(15) Uani 0.708(5) 1 d PDU C 1
H14A H -0.0474 0.6437 0.9160 0.061 Uiso 0.708(5) 1 calc PR C 1
C15A C 0.0386(9) 0.6997(5) 0.8503(2) 0.0481(13) Uani 0.708(5) 1 d PDU C 1
H15A H 0.0714 0.7570 0.8643 0.058 Uiso 0.708(5) 1 calc PR C 1
C16A C 0.0562(5) 0.6851(3) 0.79899(16) 0.0340(10) Uani 0.708(5) 1 d PDU C 1
C17A C 0.1978(11) 0.8232(7) 0.6913(2) 0.0333(11) Uani 0.708(5) 1 d PDU C 1
C18A C 0.2027(6) 0.8113(5) 0.6386(2) 0.0385(12) Uani 0.708(5) 1 d PDU C 1
H18A H 0.1666 0.7545 0.6254 0.046 Uiso 0.708(5) 1 calc PR C 1
C19A C 0.2613(6) 0.8841(5) 0.6060(2) 0.0390(13) Uani 0.708(5) 1 d PDU C 1
H19A H 0.2645 0.8775 0.5700 0.047 Uiso 0.708(5) 1 calc PR C 1
C20A C 0.2542(18) 0.9038(10) 0.7108(3) 0.0386(16) Uani 0.708(5) 1 d PDU C 1
H20A H 0.2568 0.9081 0.7468 0.046 Uiso 0.708(5) 1 calc PR C 1
C21A C 0.3070(10) 0.9786(6) 0.6774(2) 0.0435(13) Uani 0.708(5) 1 d PDU C 1
H21A H 0.3376 1.0381 0.6902 0.052 Uiso 0.708(5) 1 calc PR C 1
C22A C 0.3146(7) 0.9657(4) 0.62531(19) 0.0423(13) Uani 0.708(5) 1 d PDU C 1
H22A H 0.3571 1.0136 0.6027 0.051 Uiso 0.708(5) 1 calc PR C 1
N2B N -0.080(2) 0.5521(15) 0.8792(4) 0.043(3) Uani 0.292(5) 1 d PDU C 2
N7B N 0.0964(9) 0.6853(6) 0.7441(3) 0.0377(18) Uani 0.292(5) 1 d PDU C 2
N8B N 0.1319(15) 0.7735(8) 0.7482(3) 0.036(2) Uani 0.292(5) 1 d PDU C 2
C12B C 0.001(2) 0.6281(16) 0.8818(5) 0.045(2) Uani 0.292(5) 1 d PDU C 2
H12B H 0.0260 0.6453 0.9147 0.054 Uiso 0.292(5) 1 calc PR C 2
C13B C 0.0480(18) 0.6826(11) 0.8383(4) 0.042(2) Uani 0.292(5) 1 d PDU C 2
H13B H 0.0868 0.7454 0.8409 0.050 Uiso 0.292(5) 1 calc PR C 2
C14B C -0.0812(16) 0.5118(10) 0.8335(5) 0.045(3) Uani 0.292(5) 1 d PDU C 2
H14B H -0.1253 0.4513 0.8315 0.054 Uiso 0.292(5) 1 calc PR C 2
C15B C -0.0218(13) 0.5537(8) 0.7891(4) 0.037(2) Uani 0.292(5) 1 d PDU C 2
H15B H -0.0222 0.5209 0.7578 0.044 Uiso 0.292(5) 1 calc PR C 2
C16B C 0.0375(14) 0.6433(8) 0.7912(3) 0.033(2) Uani 0.292(5) 1 d PDU C 2
C17B C 0.186(3) 0.8213(16) 0.7021(5) 0.036(2) Uani 0.292(5) 1 d PDU C 2
C18B C 0.244(5) 0.913(2) 0.7084(6) 0.038(3) Uani 0.292(5) 1 d PDU C 2
H18B H 0.2384 0.9429 0.7405 0.045 Uiso 0.292(5) 1 calc PR C 2
C19B C 0.312(2) 0.9578(14) 0.6664(5) 0.044(3) Uani 0.292(5) 1 d PDU C 2
H19B H 0.3688 1.0099 0.6712 0.052 Uiso 0.292(5) 1 calc PR C 2
C20B C 0.1695(16) 0.7907(11) 0.6536(4) 0.040(3) Uani 0.292(5) 1 d PDU C 2
H20B H 0.1202 0.7339 0.6491 0.048 Uiso 0.292(5) 1 calc PR C 2
C21B C 0.2259(15) 0.8437(11) 0.6113(4) 0.043(3) Uani 0.292(5) 1 d PDU C 2
H21B H 0.2166 0.8221 0.5779 0.051 Uiso 0.292(5) 1 calc PR C 2
C22B C 0.2952(18) 0.9273(11) 0.6180(4) 0.042(3) Uani 0.292(5) 1 d PDU C 2
H22B H 0.3319 0.9641 0.5890 0.050 Uiso 0.292(5) 1 calc PR C 2
I1 I 0.62500(2) 0.906294(16) 0.931201(8) 0.04227(6) Uani 1 1 d . . .
I2 I 1.26987(2) 0.821521(17) 1.016877(8) 0.04448(6) Uani 1 1 d . . .
O1 O 0.6651(2) 0.67549(17) 0.99382(8) 0.0465(5) Uani 1 1 d . . .
H1O H 0.6660 0.6196 1.0131 0.070 Uiso 1 1 d R . .
O2 O 1.1790(2) 0.60319(18) 1.06307(9) 0.0558(6) Uani 1 1 d . . .
H2O H 1.1536 0.5510 1.0787 0.084 Uiso 1 1 d R . .
C45 C 0.8105(3) 0.8059(2) 0.97584(9) 0.0297(5) Uani 1 1 d . . .
C46 C 0.7973(3) 0.7045(2) 1.00016(10) 0.0313(6) Uani 1 1 d . . .
C47 C 0.9214(3) 0.6364(2) 1.02884(11) 0.0369(6) Uani 1 1 d . . .
H47 H 0.9133 0.5670 1.0450 0.044 Uiso 1 1 calc R . .
C48 C 1.0581(3) 0.6677(2) 1.03439(11) 0.0357(6) Uani 1 1 d . . .
C49 C 1.0696(3) 0.7691(2) 1.00947(10) 0.0297(6) Uani 1 1 d . . .
C50 C 0.9467(3) 0.8371(2) 0.98049(10) 0.0296(5) Uani 1 1 d . . .
H50 H 0.9555 0.9057 0.9636 0.036 Uiso 1 1 calc R . .
I3 I 0.72534(2) 0.836263(14) 0.510497(7) 0.03332(5) Uani 1 1 d . . .
I4 I 0.08425(2) 0.913759(16) 0.423142(8) 0.04286(6) Uani 1 1 d . . .
O3 O 0.6359(2) 0.61953(15) 0.55868(7) 0.0385(5) Uani 1 1 d . . .
H3O H 0.6086 0.5710 0.5767 0.058 Uiso 1 1 d R . .
O4 O 0.1269(2) 0.68091(18) 0.48641(8) 0.0464(5) Uani 1 1 d . . .
H4O H 0.1306 0.6234 0.5048 0.070 Uiso 1 1 d R . .
C51 C 0.5268(3) 0.7811(2) 0.50257(9) 0.0249(5) Uani 1 1 d . . .
C52 C 0.5155(3) 0.6809(2) 0.52878(9) 0.0272(5) Uani 1 1 d . . .
C53 C 0.3820(3) 0.6467(2) 0.52267(10) 0.0319(6) Uani 1 1 d . . .
H53 H 0.3754 0.5775 0.5394 0.038 Uiso 1 1 calc R . .
C54 C 0.2582(3) 0.7118(2) 0.49260(10) 0.0305(6) Uani 1 1 d . . .
C55 C 0.2711(3) 0.8123(2) 0.46705(9) 0.0271(5) Uani 1 1 d . . .
C56 C 0.4052(3) 0.8454(2) 0.47170(9) 0.0264(5) Uani 1 1 d . . .
H56 H 0.4140 0.9128 0.4535 0.032 Uiso 1 1 calc R . .

loop_
_atom_site_aniso_label
_atom_site_aniso_U_11
_atom_site_aniso_U_22
_atom_site_aniso_U_33
_atom_site_aniso_U_23
_atom_site_aniso_U_13
_atom_site_aniso_U_12
N1A 0.0436(15) 0.0394(15) 0.0386(16) -0.0012(13) 0.0002(14) -0.0245(12)
C1A 0.051(2) 0.0436(17) 0.0339(15) -0.0025(13) -0.0023(14) -0.0282(16)
C2A 0.047(2) 0.0337(16) 0.0361(19) -0.0014(13) -0.0041(14) -0.0205(14)
C3A 0.0512(19) 0.0400(18) 0.046(2) -0.0070(15) 0.0054(17) -0.0271(15)
C4A 0.0447(18) 0.0380(18) 0.0387(17) -0.0099(14) 0.0059(14) -0.0188(15)
C5A 0.0343(15) 0.0322(16) 0.0329(15) -0.0027(12) 0.0009(12) -0.0131(13)
N5A 0.0429(15) 0.0358(14) 0.0365(14) -0.0055(11) 0.0044(11) -0.0140(12)
N6A 0.0340(14) 0.0319(13) 0.0337(14) -0.0005(11) 0.0013(11) -0.0081(11)
C6A 0.0261(14) 0.0313(15) 0.0298(14) -0.0016(12) 0.0008(11) -0.0033(12)
C7A 0.0336(17) 0.0317(16) 0.0339(15) -0.0003(13) -0.0002(12) -0.0067(13)
C8A 0.0425(19) 0.0398(16) 0.041(2) 0.0031(15) 0.0009(16) -0.0154(14)
C9A 0.0402(18) 0.0360(16) 0.0338(18) -0.0051(14) 0.0056(15) -0.0098(13)
C10A 0.045(2) 0.045(2) 0.0325(16) -0.0043(14) 0.0060(14) -0.0106(15)
C11A 0.0423(18) 0.045(2) 0.0366(17) 0.0041(15) 0.0072(15) -0.0116(16)
N1B 0.046(5) 0.037(5) 0.037(5) -0.003(5) 0.001(5) -0.032(4)
C1B 0.046(5) 0.042(5) 0.035(5) 0.000(5) 0.003(5) -0.027(5)
C2B 0.044(5) 0.038(5) 0.034(5) -0.005(5) 0.001(5) -0.025(5)
C3B 0.044(5) 0.036(5) 0.038(5) -0.007(5) 0.004(5) -0.026(5)
C4B 0.039(5) 0.033(5) 0.033(5) -0.004(5) 0.007(5) -0.020(5)
C5B 0.038(4) 0.032(4) 0.035(4) -0.004(4) 0.003(4) -0.016(4)
N5B 0.037(5) 0.032(5) 0.033(5) -0.001(4) 0.003(4) -0.013(4)
N6B 0.035(5) 0.032(5) 0.031(5) -0.002(4) 0.003(4) -0.010(4)
C6B 0.032(4) 0.032(4) 0.031(4) -0.001(4) 0.003(4) -0.011(4)
C7B 0.032(5) 0.034(5) 0.029(5) 0.003(5) 0.005(5) -0.006(5)
C8B 0.037(5) 0.037(5) 0.034(6) 0.000(5) 0.004(5) -0.011(5)
C9B 0.038(5) 0.038(5) 0.030(5) -0.005(5) 0.004(5) -0.014(5)
C10B 0.042(5) 0.042(6) 0.033(5) 0.001(5) 0.008(5) -0.013(5)
C11B 0.039(5) 0.038(5) 0.036(5) 0.003(5) 0.005(5) -0.015(5)
N3A 0.0413(19) 0.0295(16) 0.0377(15) 0.0063(13) -0.0073(13) -0.0101(15)
C23A 0.0417(19) 0.0293(15) 0.044(2) 0.0021(14) -0.0051(16) -0.0066(14)
C24A 0.0389(17) 0.0296(18) 0.0382(17) 0.0023(14) -0.0045(14) -0.0057(15)
C25A 0.0435(17) 0.033(2) 0.0282(17) 0.0051(14) -0.0008(13) -0.0113(15)
C26A 0.0419(19) 0.0282(15) 0.0295(18) 0.0011(13) 0.0015(14) -0.0072(13)
C27A 0.0316(17) 0.0306(16) 0.0277(15) 0.0004(13) -0.0044(12) -0.0074(14)
N9A 0.0396(15) 0.0311(13) 0.0301(14) -0.0012(11) 0.0023(11) -0.0086(11)
N10A 0.0341(14) 0.0329(15) 0.0342(14) -0.0039(11) 0.0006(11) -0.0077(12)
C28A 0.0302(15) 0.0336(15) 0.0274(14) -0.0070(12) -0.0001(12) -0.0097(13)
C29A 0.0437(19) 0.0425(18) 0.038(2) -0.0148(15) 0.0099(16) -0.0138(15)
C30A 0.052(2) 0.061(3) 0.0372(19) -0.0111(18) 0.0130(16) -0.019(2)
C31A 0.0342(17) 0.0352(17) 0.0287(16) 0.0017(13) -0.0014(12) -0.0068(15)
C32A 0.043(2) 0.0401(17) 0.0325(19) 0.0037(14) -0.0038(14) -0.0112(15)
C33A 0.049(2) 0.054(2) 0.0312(17) 0.0051(16) 0.0006(15) -0.0196(18)
N3B 0.041(5) 0.031(5) 0.033(5) 0.002(5) -0.001(4) -0.008(4)
C23B 0.043(5) 0.030(5) 0.037(5) 0.007(5) -0.003(5) -0.009(5)
C24B 0.040(5) 0.027(5) 0.038(5) 0.004(5) -0.003(5) -0.007(5)
C25B 0.041(5) 0.028(5) 0.032(5) 0.004(5) 0.000(4) -0.005(5)
C26B 0.038(5) 0.027(5) 0.028(5) 0.006(5) 0.001(5) -0.006(5)
C27B 0.035(5) 0.027(5) 0.029(5) 0.001(5) -0.001(4) -0.007(5)
N9B 0.034(4) 0.030(4) 0.029(4) 0.000(4) 0.001(4) -0.008(4)
N10B 0.034(4) 0.034(4) 0.031(5) -0.003(4) 0.001(4) -0.007(4)
C28B 0.032(4) 0.036(4) 0.028(4) -0.004(4) 0.001(4) -0.010(4)
C29B 0.040(5) 0.039(5) 0.030(5) -0.004(5) 0.008(5) -0.017(5)
C30B 0.048(5) 0.046(6) 0.035(5) -0.008(5) 0.008(5) -0.017(5)
C31B 0.036(5) 0.036(5) 0.030(5) -0.002(4) -0.001(4) -0.007(5)
C32B 0.040(5) 0.041(5) 0.029(5) 0.004(5) 0.000(5) -0.013(4)
C33B 0.046(5) 0.048(6) 0.032(5) -0.001(5) 0.008(5) -0.017(5)
N4 0.0391(14) 0.0472(15) 0.0443(14) 0.0065(11) -0.0004(11) -0.0240(12)
N11 0.0404(14) 0.0334(12) 0.0331(12) -0.0006(10) 0.0038(10) -0.0131(10)
N12 0.0333(13) 0.0349(12) 0.0356(13) 0.0026(10) 0.0017(10) -0.0096(10)
C34 0.0325(16) 0.0431(17) 0.063(2) 0.0195(15) -0.0003(15) -0.0068(14)
C35 0.0299(15) 0.0435(17) 0.0489(18) 0.0097(13) 0.0063(13) -0.0051(13)
C36 0.072(2) 0.0475(19) 0.0476(18) -0.0138(15) 0.0274(17) -0.0328(17)
C37 0.067(2) 0.0352(16) 0.0475(18) -0.0120(13) 0.0186(16) -0.0214(15)
C38 0.0404(16) 0.0376(15) 0.0267(13) -0.0002(11) -0.0010(11) -0.0212(13)
C39 0.0330(15) 0.0383(15) 0.0286(13) 0.0016(11) -0.0023(11) -0.0143(12)
C40 0.0386(17) 0.0479(18) 0.0417(17) -0.0007(13) 0.0042(13) -0.0125(14)
C41 0.052(2) 0.073(2) 0.0387(17) 0.0028(16) 0.0124(15) -0.0232(18)
C42 0.0472(18) 0.0366(15) 0.0350(15) -0.0001(12) 0.0015(13) -0.0137(13)
C43 0.063(2) 0.0408(17) 0.0445(18) 0.0065(14) -0.0057(16) -0.0202(16)
C44 0.064(2) 0.065(2) 0.0412(18) 0.0155(16) -0.0001(16) -0.0333(19)
N2A 0.050(2) 0.037(2) 0.045(3) 0.007(2) 0.009(3) -0.005(2)
N7A 0.040(2) 0.0335(19) 0.032(2) -0.0011(18) 0.004(2) -0.0054(15)
N8A 0.0382(18) 0.0355(19) 0.0315(19) -0.0040(15) 0.0001(16) -0.0037(15)
C12A 0.042(3) 0.042(3) 0.046(3) 0.005(3) -0.005(3) -0.015(2)
C13A 0.035(2) 0.038(3) 0.039(2) 0.002(2) -0.0020(18) -0.009(2)
C14A 0.065(4) 0.042(2) 0.041(2) -0.001(2) 0.020(2) -0.007(3)
C15A 0.068(3) 0.032(2) 0.039(3) -0.0039(19) 0.016(2) -0.005(2)
C16A 0.034(2) 0.029(2) 0.034(2) 0.0006(17) -0.0001(16) -0.0023(18)
C17A 0.030(2) 0.034(2) 0.028(2) 0.003(2) 0.002(2) 0.0032(17)
C18A 0.038(3) 0.041(3) 0.030(3) -0.003(2) 0.005(2) 0.0004(19)
C19A 0.038(3) 0.042(3) 0.028(2) 0.000(2) 0.0052(18) 0.002(2)
C20A 0.039(3) 0.040(3) 0.032(2) 0.003(2) 0.002(2) -0.005(3)
C21A 0.043(2) 0.042(3) 0.042(3) 0.000(2) 0.003(2) -0.007(2)
C22A 0.041(2) 0.042(3) 0.037(2) 0.006(2) 0.0032(19) -0.003(2)
N2B 0.051(4) 0.035(4) 0.038(5) 0.001(4) 0.003(4) -0.004(4)
N7B 0.040(3) 0.034(3) 0.035(3) -0.001(3) 0.000(3) -0.003(3)
N8B 0.039(4) 0.032(4) 0.034(5) 0.002(4) 0.004(4) -0.006(3)
C12B 0.056(5) 0.035(4) 0.041(4) -0.005(4) 0.012(4) -0.008(4)
C13B 0.051(4) 0.030(4) 0.042(4) -0.005(4) 0.014(4) -0.006(4)
C14B 0.044(5) 0.042(4) 0.044(5) 0.009(4) 0.002(4) -0.006(4)
C15B 0.040(4) 0.033(5) 0.037(5) 0.002(4) -0.003(4) -0.013(4)
C16B 0.036(4) 0.028(5) 0.033(4) 0.000(4) 0.000(3) -0.008(4)
C17B 0.036(4) 0.036(4) 0.029(4) 0.001(4) -0.001(4) 0.002(3)
C18B 0.039(4) 0.037(4) 0.032(4) 0.001(4) 0.000(4) -0.002(4)
C19B 0.045(4) 0.041(4) 0.038(4) 0.006(4) 0.007(4) -0.004(4)
C20B 0.039(5) 0.041(4) 0.028(5) 0.005(4) 0.003(4) 0.006(4)
C21B 0.043(5) 0.039(5) 0.035(4) -0.002(4) 0.004(4) 0.006(4)
C22B 0.043(5) 0.039(6) 0.036(4) 0.006(4) 0.006(4) -0.001(5)
I1 0.04194(12) 0.04203(11) 0.04659(12) 0.01169(8) -0.01149(9) -0.02271(9)
I2 0.03404(11) 0.04856(12) 0.05528(13) 0.00839(9) -0.00263(9) -0.02323(9)
O1 0.0459(12) 0.0472(12) 0.0538(13) 0.0149(10) -0.0079(10) -0.0315(10)
O2 0.0349(12) 0.0435(13) 0.0848(17) 0.0255(12) -0.0093(11) -0.0137(10)
C45 0.0333(14) 0.0307(13) 0.0269(13) 0.0012(10) 0.0013(11) -0.0134(11)
C46 0.0323(14) 0.0340(14) 0.0326(14) -0.0002(11) 0.0047(11) -0.0187(12)
C47 0.0375(16) 0.0306(14) 0.0453(16) 0.0051(12) 0.0046(13) -0.0172(12)
C48 0.0294(14) 0.0328(14) 0.0436(16) 0.0031(12) 0.0044(12) -0.0088(12)
C49 0.0279(14) 0.0308(13) 0.0340(14) -0.0035(11) 0.0090(11) -0.0144(11)
C50 0.0352(15) 0.0265(13) 0.0307(13) 0.0000(10) 0.0044(11) -0.0152(11)
I3 0.03013(10) 0.03172(9) 0.03998(10) 0.00577(7) -0.00220(7) -0.01458(7)
I4 0.02924(10) 0.04374(11) 0.05022(12) 0.01741(9) -0.00828(8) -0.00765(8)
O3 0.0321(10) 0.0357(10) 0.0464(11) 0.0174(9) -0.0098(9) -0.0140(9)
O4 0.0342(11) 0.0554(13) 0.0524(13) 0.0242(10) -0.0128(9) -0.0263(10)
C51 0.0234(12) 0.0245(12) 0.0274(12) -0.0020(10) 0.0045(10) -0.0080(10)
C52 0.0260(13) 0.0269(13) 0.0268(12) 0.0045(10) -0.0001(10) -0.0063(10)
C53 0.0332(14) 0.0307(14) 0.0329(14) 0.0102(11) -0.0005(11) -0.0148(11)
C54 0.0279(14) 0.0364(14) 0.0288(13) 0.0043(11) 0.0010(11) -0.0137(11)
C55 0.0246(13) 0.0298(13) 0.0243(12) 0.0050(10) -0.0003(10) -0.0051(10)
C56 0.0283(13) 0.0231(12) 0.0263(12) 0.0019(9) 0.0056(10) -0.0058(10)

loop_
_atom_type_symbol
_atom_type_description
_atom_type_scat_dispersion_real
_atom_type_scat_dispersion_imag
_atom_type_scat_source
C C 0.0033 0.0016 'International Tables Vol C Tables 4.2.6.8 and 6.1.1.4'
H H 0.0000 0.0000 'International Tables Vol C Tables 4.2.6.8 and 6.1.1.4'
I I -0.4742 1.8119 'International Tables Vol C Tables 4.2.6.8 and 6.1.1.4'
N N 0.0061 0.0033 'International Tables Vol C Tables 4.2.6.8 and 6.1.1.4'
O O 0.0106 0.0060 'International Tables Vol C Tables 4.2.6.8 and 6.1.1.4'

loop_
_geom_angle_atom_site_label_1
_geom_angle_atom_site_label_2
_geom_angle_atom_site_label_3
_geom_angle
C3A N1A C1A 117.2(3)
N1A C1A C2A 123.4(3)
N1A C1A H1A 118.3
C2A C1A H1A 118.3
C5A C2A C1A 117.8(3)
C5A C2A H2A 121.1
C1A C2A H2A 121.1
N1A C3A C4A 123.7(3)
N1A C3A H3A 118.1
C4A C3A H3A 118.1
C3A C4A C5A 118.5(3)
C3A C4A H4A 120.7
C5A C4A H4A 120.7
C2A C5A C4A 119.4(3)
C2A C5A N5A 124.9(3)
C4A C5A N5A 115.7(3)
N6A N5A C5A 113.8(3)
N5A N6A C6A 114.2(3)
C9A C6A C7A 120.3(3)
C9A C6A N6A 124.0(3)
C7A C6A N6A 115.7(3)
C8A C7A C6A 120.0(3)
C8A C7A H7A 120.0
C6A C7A H7A 120.0
C7A C8A C11A 119.8(3)
C7A C8A H8A 120.1
C11A C8A H8A 120.1
C10A C9A C6A 119.4(3)
C10A C9A H9A 120.3
C6A C9A H9A 120.3
C9A C10A C11A 120.3(3)
C9A C10A H10A 119.9
C11A C10A H10A 119.9
C8A C11A C10A 120.2(3)
C8A C11A H11A 119.9
C10A C11A H11A 119.9
C1B N1B C3B 116.9(8)
N1B C1B C2B 123.6(8)
N1B C1B H1B 118.2
C2B C1B H1B 118.2
C5B C2B C1B 117.5(7)
C5B C2B H2B 121.3
C1B C2B H2B 121.3
N1B C3B C4B 123.5(8)
N1B C3B H3B 118.2
C4B C3B H3B 118.2
C3B C4B C5B 118.8(8)
C3B C4B H4B 120.6
C5B C4B H4B 120.6
C4B C5B C2B 119.0(8)
C4B C5B N5B 115.5(9)
C2B C5B N5B 123.6(10)
N6B N5B C5B 113.8(10)
N5B N6B C6B 115.0(10)
C7B C6B C9B 120.2(7)
C7B C6B N6B 115.8(8)
C9B C6B N6B 124.0(9)
C8B C7B C6B 120.2(7)
C8B C7B H7B 119.9
C6B C7B H7B 119.9
C7B C8B C11B 119.7(8)
C7B C8B H8B 120.2
C11B C8B H8B 120.2
C10B C9B C6B 119.3(7)
C10B C9B H9B 120.3
C6B C9B H9B 120.3
C9B C10B C11B 120.4(8)
C9B C10B H10B 119.8
C11B C10B H10B 119.8
C10B C11B C8B 120.2(7)
C10B C11B H11B 119.9
C8B C11B H11B 119.9
C25A N3A C23A 117.1(3)
N3A C23A C24A 124.0(3)
N3A C23A H23A 118.0
C24A C23A H23A 118.0
C23A C24A C27A 118.2(3)
C23A C24A H24A 120.9
C27A C24A H24A 120.9
N3A C25A C26A 122.8(3)
N3A C25A H25A 118.6
C26A C25A H25A 118.6
C27A C26A C25A 119.1(3)
C27A C26A H26A 120.5
C25A C26A H26A 120.5
C26A C27A C24A 118.8(3)
C26A C27A N9A 115.7(3)
C24A C27A N9A 125.5(3)
N10A N9A C27A 113.2(3)
N9A N10A C28A 114.3(3)
C29A C28A C31A 120.2(3)
C29A C28A N10A 116.1(3)
C31A C28A N10A 123.7(3)
C28A C29A C30A 119.5(3)
C28A C29A H29A 120.3
C30A C29A H29A 120.3
C33A C30A C29A 120.3(3)
C33A C30A H30A 119.8
C29A C30A H30A 119.8
C32A C31A C28A 119.9(3)
C32A C31A H31A 120.1
C28A C31A H31A 120.1
C31A C32A C33A 119.8(3)
C31A C32A H32A 120.1
C33A C32A H32A 120.1
C30A C33A C32A 120.3(3)
C30A C33A H33A 119.8
C32A C33A H33A 119.8
C25B N3B C23B 117.1(7)
N3B C23B C24B 124.1(8)
N3B C23B H23B 117.9
C24B C23B H23B 117.9
C23B C24B C27B 118.1(7)
C23B C24B H24B 121.0
C27B C24B H24B 121.0
N3B C25B C26B 122.6(8)
N3B C25B H25B 118.7
C26B C25B H25B 118.7
C27B C26B C25B 119.2(7)
C27B C26B H26B 120.4
C25B C26B H26B 120.4
C26B C27B C24B 118.8(7)
C26B C27B N9B 116.0(8)
C24B C27B N9B 125.2(9)
N10B N9B C27B 113.1(9)
N9B N10B C28B 115.1(9)
C29B C28B C31B 119.9(7)
C29B C28B N10B 116.7(8)
C31B C28B N10B 123.4(8)
C28B C29B C30B 119.7(7)
C28B C29B H29B 120.1
C30B C29B H29B 120.1
C33B C30B C29B 120.3(8)
C33B C30B H30B 119.9
C29B C30B H30B 119.9
C32B C31B C28B 119.8(7)
C32B C31B H31B 120.1
C28B C31B H31B 120.1
C31B C32B C33B 119.9(8)
C31B C32B H32B 120.0
C33B C32B H32B 120.0
C30B C33B C32B 120.1(8)
C30B C33B H33B 120.0
C32B C33B H33B 120.0
C36 N4 C34 117.1(3)
N12 N11 C38 113.4(2)
N11 N12 C39 114.1(2)
N4 C34 C35 124.0(3)
N4 C34 H34 118.0
C35 C34 H34 118.0
C34 C35 C38 117.8(3)
C34 C35 H35 121.1
C38 C35 H35 121.1
N4 C36 C37 123.8(3)
N4 C36 H36 118.1
C37 C36 H36 118.1
C38 C37 C36 118.4(3)
C38 C37 H37 120.8
C36 C37 H37 120.8
C37 C38 C35 118.9(3)
C37 C38 N11 116.3(3)
C35 C38 N11 124.8(3)
C40 C39 C42 120.8(3)
C40 C39 N12 115.2(3)
C42 C39 N12 124.1(2)
C41 C40 C39 119.2(3)
C41 C40 H40 120.4
C39 C40 H40 120.4
C44 C41 C40 119.9(3)
C44 C41 H41 120.1
C40 C41 H41 120.1
C43 C42 C39 119.0(3)
C43 C42 H42 120.5
C39 C42 H42 120.5
C42 C43 C44 120.1(3)
C42 C43 H43 119.9
C44 C43 H43 119.9
C41 C44 C43 121.0(3)
C41 C44 H44 119.5
C43 C44 H44 119.5
C12A N2A C14A 116.3(4)
N8A N7A C16A 113.6(4)
N7A N8A C17A 113.8(4)
N2A C12A C13A 123.4(5)
N2A C12A H12A 118.3
C13A C12A H12A 118.3
C16A C13A C12A 118.9(5)
C16A C13A H13A 120.6
C12A C13A H13A 120.6
N2A C14A C15A 123.9(6)
N2A C14A H14A 118.1
C15A C14A H14A 118.1
C16A C15A C14A 118.7(6)
C16A C15A H15A 120.6
C14A C15A H15A 120.6
C15A C16A C13A 118.7(4)
C15A C16A N7A 116.5(4)
C13A C16A N7A 124.8(4)
C20A C17A C18A 120.7(4)
C20A C17A N8A 123.9(5)
C18A C17A N8A 115.4(5)
C17A C18A C19A 118.8(5)
C17A C18A H18A 120.6
C19A C18A H18A 120.6
C22A C19A C18A 120.4(5)
C22A C19A H19A 119.8
C18A C19A H19A 119.8
C17A C20A C21A 119.8(6)
C17A C20A H20A 120.1
C21A C20A H20A 120.1
C20A C21A C22A 119.5(5)
C20A C21A H21A 120.2
C22A C21A H21A 120.2
C19A C22A C21A 120.6(4)
C19A C22A H22A 119.7
C21A C22A H22A 119.7
C12B N2B C14B 116.0(7)
N8B N7B C16B 112.6(6)
N7B N8B C17B 115.1(8)
N2B C12B C13B 122.7(8)
N2B C12B H12B 118.7
C13B C12B H12B 118.7
C16B C13B C12B 118.6(8)
C16B C13B H13B 120.7
C12B C13B H13B 120.7
N2B C14B C15B 123.6(9)
N2B C14B H14B 118.2
C15B C14B H14B 118.2
C16B C15B C14B 118.7(8)
C16B C15B H15B 120.7
C14B C15B H15B 120.7
C13B C16B C15B 118.8(6)
C13B C16B N7B 124.0(7)
C15B C16B N7B 117.0(7)
C20B C17B C18B 120.1(6)
C20B C17B N8B 124.7(9)
C18B C17B N8B 114.9(9)
C17B C18B C19B 118.5(9)
C17B C18B H18B 120.8
C19B C18B H18B 120.7
C22B C19B C18B 120.3(9)
C22B C19B H19B 119.9
C18B C19B H19B 119.9
C21B C20B C17B 119.7(9)
C21B C20B H20B 120.2
C17B C20B H20B 120.2
C22B C21B C20B 120.1(8)
C22B C21B H21B 120.0
C20B C21B H21B 120.0
C21B C22B C19B 120.3(7)
C21B C22B H22B 119.8
C19B C22B H22B 119.8
C46 O1 H1A 109.5
C48 O2 H2 109.5
C50 C45 C46 120.0(2)
C50 C45 I1 121.13(18)
C46 C45 I1 118.84(19)
O1 C46 C47 122.4(2)
O1 C46 C45 118.5(2)
C47 C46 C45 119.1(2)
C46 C47 C48 121.4(2)
C46 C47 H47 119.3
C48 C47 H47 119.3
O2 C48 C47 122.1(2)
O2 C48 C49 119.2(2)
C47 C48 C49 118.7(3)
C50 C49 C48 120.2(2)
C50 C49 I2 119.17(18)
C48 C49 I2 120.6(2)
C49 C50 C45 120.6(2)
C49 C50 H50 119.7
C45 C50 H50 119.7
C52 O3 H3 109.4
C54 O4 H4A 109.6
C56 C51 C52 119.9(2)
C56 C51 I3 119.59(17)
C52 C51 I3 120.48(18)
O3 C52 C53 122.2(2)
O3 C52 C51 118.8(2)
C53 C52 C51 119.0(2)
C54 C53 C52 121.5(2)
C54 C53 H53 119.3
C52 C53 H53 119.3
O4 C54 C53 122.6(2)
O4 C54 C55 118.7(2)
C53 C54 C55 118.7(2)
C56 C55 C54 120.2(2)
C56 C55 I4 120.26(18)
C54 C55 I4 119.51(18)
C55 C56 C51 120.6(2)
C55 C56 H56 119.7
C51 C56 H56 119.7

loop_
_geom_bond_atom_site_label_1
_geom_bond_atom_site_label_2
_geom_bond_distance
N1A C3A 1.338(4)
N1A C1A 1.339(4)
C1A C2A 1.396(4)
C1A H1A 0.9500
C2A C5A 1.382(4)
C2A H2A 0.9500
C3A C4A 1.375(5)
C3A H3A 0.9500
C4A C5A 1.384(4)
C4A H4A 0.9500
C5A N5A 1.436(4)
N5A N6A 1.239(3)
N6A C6A 1.433(4)
C6A C9A 1.391(4)
C6A C7A 1.392(4)
C7A C8A 1.384(4)
C7A H7A 0.9500
C8A C11A 1.388(5)
C8A H8A 0.9500
C9A C10A 1.387(5)
C9A H9A 0.9500
C10A C11A 1.388(5)
C10A H10A 0.9500
C11A H11A 0.9500
N1B C1B 1.338(9)
N1B C3B 1.341(9)
C1B C2B 1.395(9)
C1B H1B 0.9500
C2B C5B 1.386(9)
C2B H2B 0.9500
C3B C4B 1.371(9)
C3B H3B 0.9500
C4B C5B 1.381(9)
C4B H4B 0.9500
C5B N5B 1.443(9)
N5B N6B 1.232(10)
N6B C6B 1.432(8)
C6B C7B 1.390(9)
C6B C9B 1.392(9)
C7B C8B 1.383(9)
C7B H7B 0.9500
C8B C11B 1.387(9)
C8B H8B 0.9500
C9B C10B 1.386(9)
C9B H9B 0.9500
C10B C11B 1.387(9)
C10B H10B 0.9500
C11B H11B 0.9500
N3A C25A 1.340(4)
N3A C23A 1.345(4)
C23A C24A 1.380(5)
C23A H23A 0.9500
C24A C27A 1.388(4)
C24A H24A 0.9500
C25A C26A 1.391(4)
C25A H25A 0.9500
C26A C27A 1.383(4)
C26A H26A 0.9500
C27A N9A 1.439(4)
N9A N10A 1.246(3)
N10A C28A 1.425(4)
C28A C29A 1.390(4)
C28A C31A 1.392(4)
C29A C30A 1.392(5)
C29A H29A 0.9500
C30A C33A 1.376(5)
C30A H30A 0.9500
C31A C32A 1.387(4)
C31A H31A 0.9500
C32A C33A 1.392(5)
C32A H32A 0.9500
C33A H33A 0.9500
N3B C25B 1.341(9)
N3B C23B 1.343(9)
C23B C24B 1.378(9)
C23B H23B 0.9500
C24B C27B 1.389(9)
C24B H24B 0.9500
C25B C26B 1.391(9)
C25B H25B 0.9500
C26B C27B 1.379(9)
C26B H26B 0.9500
C27B N9B 1.442(8)
N9B N10B 1.244(9)
N10B C28B 1.425(8)
C28B C29B 1.387(9)
C28B C31B 1.394(8)
C29B C30B 1.392(10)
C29B H29B 0.9500
C30B C33B 1.376(10)
C30B H30B 0.9500
C31B C32B 1.385(9)
C31B H31B 0.9500
C32B C33B 1.391(10)
C32B H32B 0.9500
C33B H33B 0.9500
N4 C36 1.323(4)
N4 C34 1.329(4)
N11 N12 1.243(3)
N11 C38 1.441(3)
N12 C39 1.433(3)
C34 C35 1.383(4)
C34 H34 0.9500
C35 C38 1.388(4)
C35 H35 0.9500
C36 C37 1.384(4)
C36 H36 0.9500
C37 C38 1.376(4)
C37 H37 0.9500
C39 C40 1.392(4)
C39 C42 1.394(4)
C40 C41 1.389(4)
C40 H40 0.9500
C41 C44 1.371(5)
C41 H41 0.9500
C42 C43 1.382(4)
C42 H42 0.9500
C43 C44 1.384(5)
C43 H43 0.9500
C44 H44 0.9500
N2A C12A 1.345(8)
N2A C14A 1.338(9)
N7A N8A 1.246(5)
N7A C16A 1.441(6)
N8A C17A 1.433(5)
C12A C13A 1.388(7)
C12A H12A 0.9500
C13A C16A 1.380(6)
C13A H13A 0.9500
C14A C15A 1.387(7)
C14A H14A 0.9500
C15A C16A 1.373(6)
C15A H15A 0.9500
C17A C20A 1.382(8)
C17A C18A 1.398(8)
C18A C19A 1.391(7)
C18A H18A 0.9500
C19A C22A 1.377(7)
C19A H19A 0.9500
C20A C21A 1.391(7)
C20A H20A 0.9500
C21A C22A 1.385(7)
C21A H21A 0.9500
C22A H22A 0.9500
N2B C12B 1.346(11)
N2B C14B 1.343(12)
N7B N8B 1.242(8)
N7B C16B 1.444(8)
N8B C17B 1.429(8)
C12B C13B 1.392(10)
C12B H12B 0.9500
C13B C16B 1.381(9)
C13B H13B 0.9500
C14B C15B 1.389(9)
C14B H14B 0.9500
C15B C16B 1.370(8)
C15B H15B 0.9500
C17B C20B 1.380(12)
C17B C18B 1.405(12)
C18B C19B 1.391(10)
C18B H18B 0.9500
C19B C22B 1.378(10)
C19B H19B 0.9500
C20B C21B 1.395(9)
C20B H20B 0.9500
C21B C22B 1.378(9)
C21B H21B 0.9500
C22B H22B 0.9500
I1 C45 2.090(3)
I2 C49 2.089(2)
O1 C46 1.347(3)
O1 H1O 0.8210
O2 C48 1.353(3)
O2 H2O 0.8197
C45 C50 1.390(3)
C45 C46 1.398(3)
C46 C47 1.387(4)
C47 C48 1.397(4)
C47 H47 0.9500
C48 C49 1.400(4)
C49 C50 1.383(4)
C50 H50 0.9500
I3 C51 2.096(2)
I4 C55 2.093(2)
O3 C52 1.354(3)
O3 H3O 0.8198
O4 C54 1.351(3)
O4 H4O 0.8197
C51 C56 1.386(3)
C51 C52 1.399(3)
C52 C53 1.391(3)
C53 C54 1.391(4)
C53 H53 0.9500
C54 C55 1.399(3)
C55 C56 1.385(3)
C56 H56 0.9500

loop_
_geom_torsion_atom_site_label_1
_geom_torsion_atom_site_label_2
_geom_torsion_atom_site_label_3
_geom_torsion_atom_site_label_4
_geom_torsion
C3A N1A C1A C2A -0.2(5)
N1A C1A C2A C5A 0.7(5)
C1A N1A C3A C4A -0.8(6)
N1A C3A C4A C5A 1.2(6)
C1A C2A C5A C4A -0.3(5)
C1A C2A C5A N5A -178.6(3)
C3A C4A C5A C2A -0.6(5)
C3A C4A C5A N5A 177.8(3)
C2A C5A N5A N6A -5.0(5)
C4A C5A N5A N6A 176.7(3)
C5A N5A N6A C6A -179.8(2)
N5A N6A C6A C9A 5.5(4)
N5A N6A C6A C7A -174.9(3)
C9A C6A C7A C8A 0.6(5)
N6A C6A C7A C8A -179.1(3)
C6A C7A C8A C11A 0.3(5)
C7A C6A C9A C10A -1.1(5)
N6A C6A C9A C10A 178.5(3)
C6A C9A C10A C11A 0.7(5)
C7A C8A C11A C10A -0.7(6)
C9A C10A C11A C8A 0.2(6)
C3B N1B C1B C2B -3(3)
N1B C1B C2B C5B -3.2(19)
C1B N1B C3B C4B 4(5)
N1B C3B C4B C5B 1(6)
C3B C4B C5B C2B -8(6)
C3B C4B C5B N5B -173(4)
C1B C2B C5B C4B 9(4)
C1B C2B C5B N5B 172(2)
C4B C5B N5B N6B -20(4)
C2B C5B N5B N6B 176(3)
C5B N5B N6B C6B -174(2)
N5B N6B C6B C7B 14(3)
N5B N6B C6B C9B -166(3)
C9B C6B C7B C8B -1(3)
N6B C6B C7B C8B 179(2)
C6B C7B C8B C11B 1(5)
C7B C6B C9B C10B 0(5)
N6B C6B C9B C10B -180(3)
C6B C9B C10B C11B 1(6)
C9B C10B C11B C8B -1(7)
C7B C8B C11B C10B 0(6)
C25A N3A C23A C24A -0.1(5)
N3A C23A C24A C27A 0.5(5)
C23A N3A C25A C26A -1.1(5)
N3A C25A C26A C27A 1.9(6)
C25A C26A C27A C24A -1.5(5)
C25A C26A C27A N9A 179.1(3)
C23A C24A C27A C26A 0.4(5)
C23A C24A C27A N9A 179.7(3)
C26A C27A N9A N10A -164.7(3)
C24A C27A N9A N10A 15.9(4)
C27A N9A N10A C28A 178.4(2)
N9A N10A C28A C29A 172.4(3)
N9A N10A C28A C31A -8.7(5)
C31A C28A C29A C30A 0.4(5)
N10A C28A C29A C30A 179.3(3)
C28A C29A C30A C33A -0.2(6)
C29A C28A C31A C32A -0.9(6)
N10A C28A C31A C32A -179.7(4)
C28A C31A C32A C33A 1.3(6)
C29A C30A C33A C32A 0.6(6)
C31A C32A C33A C30A -1.1(6)
C25B N3B C23B C24B -2(2)
N3B C23B C24B C27B 0.1(18)
C23B N3B C25B C26B 3(5)
N3B C25B C26B C27B -1(6)
C25B C26B C27B C24B -2(5)
C25B C26B C27B N9B 177(3)
C23B C24B C27B C26B 2(4)
C23B C24B C27B N9B -177(2)
C26B C27B N9B N10B 13(4)
C24B C27B N9B N10B -169(3)
C27B N9B N10B C28B 179.9(18)
N9B N10B C28B C29B -5(2)
N9B N10B C28B C31B 177(3)
C31B C28B C29B C30B 1(3)
N10B C28B C29B C30B -178(2)
C28B C29B C30B C33B -4(4)
C29B C28B C31B C32B 4(4)
N10B C28B C31B C32B -178(3)
C28B C31B C32B C33B -5(6)
C29B C30B C33B C32B 3(5)
C31B C32B C33B C30B 1(6)
C38 N11 N12 C39 -178.2(2)
C36 N4 C34 C35 -0.5(5)
N4 C34 C35 C38 0.4(5)
C34 N4 C36 C37 0.1(5)
N4 C36 C37 C38 0.2(5)
C36 C37 C38 C35 -0.3(5)
C36 C37 C38 N11 -178.8(3)
C34 C35 C38 C37 -0.1(4)
C34 C35 C38 N11 178.4(3)
N12 N11 C38 C37 179.7(3)
N12 N11 C38 C35 1.2(4)
N11 N12 C39 C40 -179.6(2)
N11 N12 C39 C42 0.6(4)
C42 C39 C40 C41 -1.0(4)
N12 C39 C40 C41 179.3(3)
C39 C40 C41 C44 0.7(5)
C40 C39 C42 C43 0.5(4)
N12 C39 C42 C43 -179.8(3)
C39 C42 C43 C44 0.2(5)
C40 C41 C44 C43 0.1(5)
C42 C43 C44 C41 -0.6(5)
C16A N7A N8A C17A 179.0(6)
C14A N2A C12A C13A 2.8(11)
N2A C12A C13A C16A 0.5(8)
C12A N2A C14A C15A -5.6(12)
N2A C14A C15A C16A 5.0(10)
C14A C15A C16A C13A -1.3(8)
C14A C15A C16A N7A 176.6(5)
C12A C13A C16A C15A -1.2(7)
C12A C13A C16A N7A -179.0(5)
N8A N7A C16A C15A 176.5(5)
N8A N7A C16A C13A -5.7(7)
N7A N8A C17A C20A 11.5(13)
N7A N8A C17A C18A -171.6(6)
C20A C17A C18A C19A -1.8(13)
N8A C17A C18A C19A -178.8(6)
C17A C18A C19A C22A 0.6(8)
C18A C17A C20A C21A 4(2)
N8A C17A C20A C21A -179.0(11)
C17A C20A C21A C22A -5.4(19)
C18A C19A C22A C21A -1.8(8)
C20A C21A C22A C19A 4.2(13)
C16B N7B N8B C17B -177.8(16)
C14B N2B C12B C13B 15(3)
N2B C12B C13B C16B -12.1(18)
C12B N2B C14B C15B -8(3)
N2B C14B C15B C16B -2(2)
C12B C13B C16B C15B 1.2(15)
C12B C13B C16B N7B -173.8(9)
C14B C15B C16B C13B 5(2)
C14B C15B C16B N7B -179.2(11)
N8B N7B C16B C13B -12.4(17)
N8B N7B C16B C15B 172.5(11)
N7B N8B C17B C20B 14(3)
N7B N8B C17B C18B -172(2)
C20B C17B C18B C19B -12(5)
N8B C17B C18B C19B 174(3)
C17B C18B C19B C22B 12(5)
C18B C17B C20B C21B 6(4)
N8B C17B C20B C21B 180(2)
C17B C20B C21B C22B -1(2)
C20B C21B C22B C19B 1(2)
C18B C19B C22B C21B -7(3)
C50 C45 C46 O1 -178.3(2)
I1 C45 C46 O1 0.0(3)
C50 C45 C46 C47 0.2(4)
I1 C45 C46 C47 178.5(2)
O1 C46 C47 C48 179.2(3)
C45 C46 C47 C48 0.8(4)
C46 C47 C48 O2 178.6(3)
C46 C47 C48 C49 -1.2(4)
O2 C48 C49 C50 -179.1(3)
C47 C48 C49 C50 0.7(4)
O2 C48 C49 I2 -0.6(4)
C47 C48 C49 I2 179.3(2)
C48 C49 C50 C45 0.2(4)
I2 C49 C50 C45 -178.40(19)
C46 C45 C50 C49 -0.6(4)
I1 C45 C50 C49 -178.95(19)
C56 C51 C52 O3 180.0(2)
I3 C51 C52 O3 -1.0(3)
C56 C51 C52 C53 0.9(4)
I3 C51 C52 C53 179.97(19)
O3 C52 C53 C54 178.7(2)
C51 C52 C53 C54 -2.2(4)
C52 C53 C54 O4 -179.4(3)
C52 C53 C54 C55 1.7(4)
O4 C54 C55 C56 -178.7(2)
C53 C54 C55 C56 0.2(4)
O4 C54 C55 I4 2.7(3)
C53 C54 C55 I4 -178.4(2)
C54 C55 C56 C51 -1.6(4)
I4 C55 C56 C51 177.05(18)
C52 C51 C56 C55 1.0(4)
I3 C51 C56 C55 -178.10(18)
